data_4509564
loop_
_publ_author_name
'Meng, Jing-Xin'
'Lu, Ying'
'Li, Yang-Guang'
'Fu, Hai'
'Wang, En-Bo'

_publ_section_title
;
 Base-Directed Self-Assembly of Octamolybdate-Based Frameworks Decorated
 by Flexible N-Containing Ligands
;
_journal_issue 9
_journal_name_full 'Crystal Growth &amp; Design'
_journal_page_first 4116
_journal_paper_doi 10.1021/cg900352e
_journal_volume 9
_journal_year 2009
_chemical_formula_sum 'C26 H30 Cu2 Mo4 N4 O14'
_chemical_formula_weight 1133.38
_chemical_name_systematic
; 
 ? 
;
_space_group_IT_number 2
_symmetry_cell_setting triclinic
_symmetry_space_group_name_Hall '-P 1'
_symmetry_space_group_name_H-M 'P -1'
_atom_sites_solution_hydrogens geom
_atom_sites_solution_primary direct
_atom_sites_solution_secondary difmap
_audit_creation_method SHELXL-97
_cell_angle_alpha 94.38(3)
_cell_angle_beta 110.47(3)
_cell_angle_gamma 103.46(3)
_cell_formula_units_Z 2
_cell_length_a 10.615(2)
_cell_length_b 13.366(3)
_cell_length_c 13.440(3)
_cell_measurement_reflns_used 12303
_cell_measurement_temperature 150(2)
_cell_measurement_theta_max 25.00
_cell_measurement_theta_min 2.99
_cell_volume 1711.1(8)
_computing_cell_refinement 'RAPID AUTO'
_computing_data_collection 'RAPID AUTO'
_computing_data_reduction 'RAPID AUTO'
_computing_structure_refinement 'SHELXL-97 (Sheldrick, 1997)'
_computing_structure_solution 'SHELXS-97 (Sheldrick, 1990)'
_diffrn_ambient_temperature 150(2)
_diffrn_detector_area_resol_mean 0.01
_diffrn_measured_fraction_theta_full 0.947
_diffrn_measured_fraction_theta_max 0.947
_diffrn_measurement_device_type 'Rigaku RAXIS RAPID IP'
_diffrn_measurement_method Oscillation
_diffrn_radiation_monochromator graphite
_diffrn_radiation_source 'Rotation anode'
_diffrn_radiation_type MoK\a
_diffrn_radiation_wavelength 0.71073
_diffrn_reflns_av_R_equivalents 0.0719
_diffrn_reflns_av_sigmaI/netI 0.0999
_diffrn_reflns_limit_h_max 11
_diffrn_reflns_limit_h_min -12
_diffrn_reflns_limit_k_max 15
_diffrn_reflns_limit_k_min -15
_diffrn_reflns_limit_l_max 15
_diffrn_reflns_limit_l_min -15
_diffrn_reflns_number 12303
_diffrn_reflns_theta_full 25.00
_diffrn_reflns_theta_max 25.00
_diffrn_reflns_theta_min 2.99
_exptl_absorpt_coefficient_mu 2.713
_exptl_absorpt_correction_T_max 0.648
_exptl_absorpt_correction_T_min 0.556
_exptl_absorpt_correction_type multi-scan
_exptl_absorpt_process_details 'ABSCOR by T.Higashi    8 March, 1995'
_exptl_crystal_colour yellow
_exptl_crystal_density_diffrn 2.200
_exptl_crystal_density_method 'not measured'
_exptl_crystal_description block
_exptl_crystal_F_000 1104
_exptl_crystal_size_max 0.22
_exptl_crystal_size_mid 0.21
_exptl_crystal_size_min 0.16
_refine_diff_density_max 1.892
_refine_diff_density_min -3.157
_refine_diff_density_rms 0.310
_refine_ls_extinction_coef 0.0022(6)
_refine_ls_extinction_expression Fc^*^=kFc[1+0.001xFc^2^\l^3^/sin(2\q)]^-1/4^
_refine_ls_extinction_method SHELXL
_refine_ls_goodness_of_fit_ref 1.041
_refine_ls_hydrogen_treatment constr
_refine_ls_matrix_type full
_refine_ls_number_parameters 452
_refine_ls_number_reflns 5719
_refine_ls_number_restraints 48
_refine_ls_restrained_S_all 1.038
_refine_ls_R_factor_all 0.1070
_refine_ls_R_factor_gt 0.0663
_refine_ls_shift/su_max 0.001
_refine_ls_shift/su_mean 0.000
_refine_ls_structure_factor_coef Fsqd
_refine_ls_weighting_details 'calc w=1/[\s^2^(Fo^2^)+(0.1103P)^2^+36.1672P] where P=(Fo^2^+2Fc^2^)/3'
_refine_ls_weighting_scheme calc
_refine_ls_wR_factor_gt 0.1621
_refine_ls_wR_factor_ref 0.2296
_reflns_number_gt 3730
_reflns_number_total 5719
_reflns_threshold_expression >2sigma(I)
_cod_data_source_file cg900352esup2.cif
_cod_data_source_block k
_cod_depositor_comments
;
The following automatic conversions were performed:

'_symmetry_cell_setting' value 'Triclinic' changed to 'triclinic'
according to /home/saulius/struct/CIF-dictionaries/cif_core.dic
dictionary named 'cif_core.dic' version 2.4.2 from 2011-04-26.

Automatic conversion script
Id: cif_fix_values 1891 2012-01-12 08:04:46Z andrius 
;
_cod_original_cell_volume 1711.1(6)
_cod_original_sg_symbol_H-M P-1
_cod_database_code 4509564

loop_
_symmetry_equiv_pos_as_xyz
'x, y, z'
'-x, -y, -z'

loop_
_atom_site_label
_atom_site_type_symbol
_atom_site_fract_x
_atom_site_fract_y
_atom_site_fract_z
_atom_site_U_iso_or_equiv
_atom_site_adp_type
_atom_site_occupancy
_atom_site_symmetry_multiplicity
_atom_site_calc_flag
_atom_site_refinement_flags
Mo1 Mo 0.17119(12) 0.99831(10) -0.00162(10) 0.0215(4) Uani 1 1 d .
Mo2 Mo 0.14574(13) 1.16171(10) 0.24207(11) 0.0240(4) Uani 1 1 d .
Mo3 Mo -0.08316(13) 0.74503(10) -0.00918(10) 0.0239(4) Uani 1 1 d .
Mo4 Mo 0.07177(12) 0.90294(10) 0.23311(10) 0.0228(4) Uani 1 1 d .
Cu1 Cu 0.5587(2) 1.13885(17) 0.07953(17) 0.0368(5) Uani 1 1 d .
Cu2 Cu 0.1571(2) 0.54709(17) 0.06437(16) 0.0366(5) Uani 1 1 d .
O1 O 0.1859(10) 0.8316(9) 0.2767(9) 0.033(3) Uani 1 1 d .
O2 O 0.1853(10) 1.1195(8) 0.0686(9) 0.030(2) Uani 1 1 d .
O3 O 0.3323(10) 0.9942(8) -0.0008(8) 0.027(2) Uani 1 1 d U
O4 O -0.0864(10) 0.8026(8) 0.1193(7) 0.023(2) Uani 1 1 d U
O5 O 0.3057(11) 1.2489(9) 0.2921(9) 0.032(3) Uani 1 1 d .
O6 O 0.0445(10) 1.2285(8) 0.1365(8) 0.027(2) Uani 1 1 d .
O7 O 0.0089(11) 0.9140(9) 0.3340(8) 0.031(2) Uani 1 1 d .
O8 O 0.0776(12) 1.1758(9) 0.3381(10) 0.040(3) Uani 1 1 d .
O9 O 0.1093(10) 0.8976(8) 0.0631(8) 0.026(2) Uani 1 1 d .
O10 O 0.0241(11) 0.6657(9) 0.0330(9) 0.034(3) Uani 1 1 d .
O11 O 0.2009(9) 1.0373(8) 0.2591(8) 0.023(2) Uani 1 1 d .
O12 O -0.2461(11) 0.6619(8) -0.0619(9) 0.031(2) Uani 1 1 d .
O13 O -0.0544(9) 1.0169(7) 0.1346(7) 0.019(2) Uani 1 1 d U
N1 N 0.6065(13) 1.0911(12) 0.2146(10) 0.034(3) Uani 1 1 d .
N2 N 0.5255(13) 1.2001(10) -0.0458(11) 0.031(3) Uani 1 1 d .
N3 N 0.1590(14) 0.5327(11) 0.2043(10) 0.032(3) Uani 1 1 d .
N4 N 0.2066(13) 0.5571(10) -0.0592(11) 0.031(3) Uani 1 1 d .
C1 C 0.7260(17) 1.0637(14) 0.2561(15) 0.039(4) Uani 1 1 d .
H1A H 0.7951 1.0843 0.2284 0.047 Uiso 1 1 calc R
C2 C 0.7489(15) 1.0082(15) 0.3353(15) 0.043(5) Uani 1 1 d .
H2A H 0.8324 0.9897 0.3598 0.051 Uiso 1 1 calc R
C3 C 0.6515(16) 0.9767(13) 0.3834(12) 0.031(4) Uani 1 1 d U
C4 C 0.5310(17) 1.0073(15) 0.3406(15) 0.042(4) Uani 1 1 d .
H4A H 0.4618 0.9893 0.3686 0.050 Uiso 1 1 calc R
C5 C 0.5103(16) 1.0631(14) 0.2587(12) 0.033(4) Uani 1 1 d .
H5A H 0.4275 1.0823 0.2324 0.039 Uiso 1 1 calc R
C6 C 0.6744(17) 0.9131(13) 0.4711(12) 0.032(4) Uani 1 1 d U
H6A H 0.6719 0.9520 0.5340 0.039 Uiso 1 1 calc R
H6B H 0.7673 0.9035 0.4905 0.039 Uiso 1 1 calc R
C7 C 0.6146(14) 1.2102(11) -0.0980(12) 0.027(3) Uani 1 1 d .
H7A H 0.7011 1.1982 -0.0639 0.032 Uiso 1 1 calc R
C8 C 0.5842(18) 1.2377(13) -0.2003(13) 0.035(4) Uani 1 1 d .
H8A H 0.6481 1.2426 -0.2338 0.042 Uiso 1 1 calc R
C9 C 0.4605(17) 1.2567(13) -0.2489(13) 0.035(4) Uani 1 1 d U
C10 C 0.3653(17) 1.2484(14) -0.2005(16) 0.044(5) Uani 1 1 d .
H10A H 0.2787 1.2601 -0.2350 0.053 Uiso 1 1 calc R
C11 C 0.4020(16) 1.2217(13) -0.0978(16) 0.038(4) Uani 1 1 d .
H11A H 0.3394 1.2185 -0.0633 0.045 Uiso 1 1 calc R
C12 C 0.418(2) 1.2786(18) -0.3663(15) 0.053(5) Uani 1 1 d .
H12A H 0.3217 1.2813 -0.3925 0.063 Uiso 1 1 calc R
H12B H 0.4763 1.3463 -0.3665 0.063 Uiso 1 1 calc R
C13 C 0.433(2) 1.1959(19) -0.4426(18) 0.064(7) Uani 1 1 d .
H13A H 0.5264 1.1871 -0.4105 0.077 Uiso 1 1 calc R
H13B H 0.4263 1.2221 -0.5091 0.077 Uiso 1 1 calc R
C14 C 0.1038(17) 0.5897(12) 0.2557(12) 0.029(4) Uani 1 1 d .
H14A H 0.0540 0.6325 0.2176 0.035 Uiso 1 1 calc R
C15 C 0.1162(19) 0.5887(14) 0.3621(14) 0.043(4) Uani 1 1 d .
H15A H 0.0764 0.6304 0.3934 0.051 Uiso 1 1 calc R
C16 C 0.1877(18) 0.5256(13) 0.4203(14) 0.036(4) Uani 1 1 d .
C17 C 0.244(2) 0.4682(14) 0.3685(15) 0.045(5) Uani 1 1 d .
H17A H 0.2949 0.4252 0.4056 0.055 Uiso 1 1 calc R
C18 C 0.2293(18) 0.4719(13) 0.2625(13) 0.037(4) Uani 1 1 d .
H18A H 0.2691 0.4309 0.2304 0.045 Uiso 1 1 calc R
C19 C 0.216(2) 0.5311(14) 0.5374(13) 0.042(4) Uani 1 1 d U
H19A H 0.2468 0.4713 0.5615 0.050 Uiso 1 1 calc R
H19B H 0.1297 0.5281 0.5489 0.050 Uiso 1 1 calc R
C20 C 0.330(2) 0.6337(18) 0.6058(16) 0.058(5) Uani 1 1 d U
H20A H 0.3972 0.6514 0.5721 0.070 Uiso 1 1 calc R
H20B H 0.2847 0.6895 0.6024 0.070 Uiso 1 1 calc R
C21 C 0.1650(16) 0.6189(13) -0.1300(12) 0.031(4) Uani 1 1 d .
H21A H 0.0951 0.6485 -0.1269 0.037 Uiso 1 1 calc R
C22 C 0.2203(18) 0.6420(15) -0.2085(15) 0.042(4) Uani 1 1 d .
H22A H 0.1861 0.6836 -0.2580 0.051 Uiso 1 1 calc R
C23 C 0.3279(18) 0.6005(15) -0.2102(15) 0.043(5) Uani 1 1 d .
C24 C 0.3664(18) 0.5336(14) -0.1405(15) 0.041(4) Uani 1 1 d .
H24A H 0.4338 0.5011 -0.1435 0.049 Uiso 1 1 calc R
C25 C 0.3063(19) 0.5146(14) -0.0668(15) 0.040(4) Uani 1 1 d .
H25A H 0.3359 0.4699 -0.0195 0.048 Uiso 1 1 calc R
C26 C 0.404(2) 0.6314(17) -0.2828(14) 0.056(6) Uani 1 1 d .
H26A H 0.4674 0.7006 -0.2507 0.067 Uiso 1 1 calc R
H26B H 0.4621 0.5845 -0.2809 0.067 Uiso 1 1 calc R
OW1 O 0.0299(18) 0.2482(12) 0.5304(11) 0.064(4) Uani 1 1 d .

loop_
_atom_site_aniso_label
_atom_site_aniso_U_11
_atom_site_aniso_U_22
_atom_site_aniso_U_33
_atom_site_aniso_U_23
_atom_site_aniso_U_13
_atom_site_aniso_U_12
Mo1 0.0181(6) 0.0252(7) 0.0287(7) 0.0122(5) 0.0131(5) 0.0107(5)
Mo2 0.0217(7) 0.0269(8) 0.0309(7) 0.0128(6) 0.0143(6) 0.0110(5)
Mo3 0.0252(7) 0.0246(7) 0.0301(7) 0.0126(6) 0.0153(6) 0.0123(5)
Mo4 0.0198(6) 0.0272(7) 0.0273(7) 0.0116(5) 0.0123(5) 0.0098(5)
Cu1 0.0311(11) 0.0428(13) 0.0402(12) 0.0140(10) 0.0165(10) 0.0099(9)
Cu2 0.0411(12) 0.0411(13) 0.0322(11) 0.0100(9) 0.0209(10) 0.0076(10)
O1 0.021(5) 0.036(7) 0.037(6) 0.006(5) 0.005(5) 0.008(5)
O2 0.019(5) 0.031(6) 0.049(7) 0.022(5) 0.016(5) 0.015(5)
O3 0.021(4) 0.029(5) 0.036(5) 0.007(4) 0.013(4) 0.012(4)
O4 0.026(5) 0.024(5) 0.016(4) -0.002(4) 0.005(4) 0.007(4)
O5 0.028(6) 0.037(7) 0.035(6) 0.012(5) 0.012(5) 0.012(5)
O6 0.029(5) 0.040(6) 0.020(5) 0.011(5) 0.014(5) 0.016(5)
O7 0.039(6) 0.035(6) 0.033(6) 0.017(5) 0.028(5) 0.012(5)
O8 0.051(7) 0.048(7) 0.057(8) 0.033(6) 0.046(6) 0.032(6)
O9 0.031(5) 0.025(6) 0.035(6) 0.011(5) 0.023(5) 0.013(5)
O10 0.041(6) 0.035(7) 0.042(6) 0.009(5) 0.025(6) 0.024(5)
O11 0.021(5) 0.021(5) 0.034(6) 0.014(4) 0.016(5) 0.011(4)
O12 0.040(6) 0.022(6) 0.043(6) 0.010(5) 0.026(5) 0.013(5)
O13 0.021(4) 0.024(4) 0.012(3) 0.002(3) 0.007(3) 0.007(3)
N1 0.021(6) 0.054(9) 0.030(7) 0.007(6) 0.011(6) 0.019(6)
N2 0.026(7) 0.032(8) 0.038(8) 0.006(6) 0.014(6) 0.012(6)
N3 0.039(8) 0.037(8) 0.023(6) 0.008(6) 0.013(6) 0.012(6)
N4 0.024(6) 0.031(8) 0.044(8) 0.021(6) 0.020(6) 0.004(6)
C1 0.032(9) 0.052(12) 0.056(11) 0.032(9) 0.035(9) 0.019(8)
C2 0.013(7) 0.058(12) 0.055(11) 0.011(10) 0.007(8) 0.014(8)
C3 0.031(7) 0.038(7) 0.021(6) 0.010(6) 0.005(5) 0.012(6)
C4 0.031(9) 0.054(12) 0.050(11) 0.026(9) 0.020(8) 0.017(9)
C5 0.021(8) 0.055(11) 0.019(7) 0.008(7) -0.001(7) 0.017(8)
C6 0.035(5) 0.035(5) 0.024(5) 0.005(4) 0.008(4) 0.008(4)
C7 0.017(7) 0.024(8) 0.036(9) -0.007(7) 0.007(7) 0.005(6)
C8 0.045(10) 0.036(10) 0.034(9) 0.007(7) 0.022(8) 0.019(8)
C9 0.033(7) 0.030(7) 0.034(7) 0.005(6) 0.005(6) 0.003(6)
C10 0.026(8) 0.041(11) 0.070(13) 0.021(10) 0.012(9) 0.022(8)
C11 0.025(8) 0.032(9) 0.073(13) 0.033(9) 0.030(9) 0.012(7)
C12 0.043(11) 0.071(15) 0.049(12) 0.029(11) 0.015(10) 0.024(11)
C13 0.048(12) 0.092(18) 0.065(14) 0.064(14) 0.024(11) 0.022(12)
C14 0.042(9) 0.028(9) 0.030(8) 0.009(7) 0.023(7) 0.014(7)
C15 0.050(11) 0.035(10) 0.037(10) 0.002(8) 0.016(9) 0.001(8)
C16 0.044(10) 0.025(9) 0.048(10) 0.014(8) 0.028(9) 0.006(8)
C17 0.052(11) 0.039(11) 0.054(11) 0.024(9) 0.018(10) 0.028(9)
C18 0.048(10) 0.035(10) 0.038(9) 0.003(8) 0.026(9) 0.016(8)
C19 0.058(8) 0.039(8) 0.029(7) 0.001(6) 0.022(6) 0.010(6)
C20 0.064(9) 0.068(10) 0.045(8) 0.020(7) 0.026(7) 0.010(7)
C21 0.028(8) 0.036(9) 0.032(8) 0.009(7) 0.011(7) 0.011(7)
C22 0.039(10) 0.042(11) 0.053(11) 0.023(9) 0.022(9) 0.013(8)
C23 0.034(9) 0.050(12) 0.043(10) -0.004(9) 0.027(9) -0.003(8)
C24 0.042(10) 0.044(11) 0.053(11) 0.019(9) 0.031(9) 0.018(9)
C25 0.051(11) 0.031(10) 0.048(11) 0.015(8) 0.028(9) 0.010(8)
C26 0.065(13) 0.059(14) 0.039(10) -0.001(9) 0.035(10) -0.011(11)
OW1 0.105(12) 0.058(9) 0.056(9) 0.020(7) 0.053(9) 0.031(9)

loop_
_atom_type_symbol
_atom_type_description
_atom_type_scat_dispersion_real
_atom_type_scat_dispersion_imag
_atom_type_scat_source
C C 0.0033 0.0016 'International Tables Vol C Tables 4.2.6.8 and 6.1.1.4'
Cu Cu 0.3201 1.2651 'International Tables Vol C Tables 4.2.6.8 and 6.1.1.4'
Mo Mo -1.6832 0.6857 'International Tables Vol C Tables 4.2.6.8 and 6.1.1.4'
N N 0.0061 0.0033 'International Tables Vol C Tables 4.2.6.8 and 6.1.1.4'
O O 0.0106 0.0060 'International Tables Vol C Tables 4.2.6.8 and 6.1.1.4'
H H 0.0000 0.0000 'International Tables Vol C Tables 4.2.6.8 and 6.1.1.4'

loop_
_geom_angle_atom_site_label_1
_geom_angle_atom_site_label_2
_geom_angle_atom_site_label_3
_geom_angle
_geom_angle_site_symmetry_1
_geom_angle_site_symmetry_3
O3 Mo1 O13 109.4(5) . 2_575
O3 Mo1 O2 109.8(5) . .
O13 Mo1 O2 108.7(4) 2_575 .
O3 Mo1 O9 109.6(5) . .
O13 Mo1 O9 110.5(5) 2_575 .
O2 Mo1 O9 108.7(5) . .
O5 Mo2 O8 104.9(6) . .
O5 Mo2 O6 101.3(5) . .
O8 Mo2 O6 101.3(5) . .
O5 Mo2 O11 99.0(5) . .
O8 Mo2 O11 104.3(5) . .
O6 Mo2 O11 141.8(4) . .
O5 Mo2 O13 162.9(4) . .
O8 Mo2 O13 91.7(5) . .
O6 Mo2 O13 79.2(4) . .
O11 Mo2 O13 72.2(4) . .
O12 Mo3 O10 104.2(5) . .
O12 Mo3 O4 99.1(5) . .
O10 Mo3 O4 102.0(5) . .
O12 Mo3 O6 102.4(5) . 2_575
O10 Mo3 O6 97.4(5) . 2_575
O4 Mo3 O6 146.4(5) . 2_575
O12 Mo3 O2 87.8(4) . 2_575
O10 Mo3 O2 167.1(5) . 2_575
O4 Mo3 O2 80.6(4) . 2_575
O6 Mo3 O2 74.8(4) 2_575 2_575
O12 Mo3 O9 163.6(4) . .
O10 Mo3 O9 91.7(5) . .
O4 Mo3 O9 73.1(4) . .
O6 Mo3 O9 79.2(4) 2_575 .
O2 Mo3 O9 76.8(3) 2_575 .
O1 Mo4 O7 103.8(5) . .
O1 Mo4 O11 99.5(5) . .
O7 Mo4 O11 102.4(5) . .
O1 Mo4 O4 102.4(5) . .
O7 Mo4 O4 102.2(5) . .
O11 Mo4 O4 141.9(4) . .
O1 Mo4 O13 162.6(5) . .
O7 Mo4 O13 92.9(4) . .
O11 Mo4 O13 71.8(3) . .
O4 Mo4 O13 78.3(4) . .
O1 Mo4 O9 89.4(4) . .
O7 Mo4 O9 166.0(4) . .
O11 Mo4 O9 79.7(4) . .
O4 Mo4 O9 69.8(4) . .
O13 Mo4 O9 74.5(3) . .
N2 Cu1 N1 173.8(6) . .
N3 Cu2 N4 164.0(6) . .
N3 Cu2 O10 96.5(5) . .
N4 Cu2 O10 96.7(5) . .
Mo1 O2 Mo3 130.9(6) . 2_575
Mo3 O4 Mo4 124.9(5) . .
Mo2 O6 Mo3 123.8(5) . 2_575
Mo1 O9 Mo3 130.1(5) . .
Mo1 O9 Mo4 131.9(5) . .
Mo3 O9 Mo4 88.5(3) . .
Mo3 O10 Cu2 171.8(6) . .
Mo2 O11 Mo4 123.3(5) . .
Mo1 O13 Mo2 129.8(5) 2_575 .
Mo1 O13 Mo4 132.7(5) 2_575 .
Mo2 O13 Mo4 87.3(3) . .
C1 N1 C5 117.5(14) . .
C1 N1 Cu1 120.3(11) . .
C5 N1 Cu1 120.7(10) . .
C7 N2 C11 115.8(14) . .
C7 N2 Cu1 121.2(10) . .
C11 N2 Cu1 122.2(11) . .
C18 N3 C14 115.6(13) . .
C18 N3 Cu2 121.0(11) . .
C14 N3 Cu2 123.0(11) . .
C21 N4 C25 116.6(14) . .
C21 N4 Cu2 123.4(11) . .
C25 N4 Cu2 119.1(11) . .
C2 C1 N1 122.3(15) . .
C2 C1 H1A 118.8 . .
N1 C1 H1A 118.8 . .
C1 C2 C3 122.2(14) . .
C1 C2 H2A 118.9 . .
C3 C2 H2A 118.9 . .
C4 C3 C2 114.2(15) . .
C4 C3 C6 122.8(16) . .
C2 C3 C6 123.0(14) . .
C5 C4 C3 122.0(16) . .
C5 C4 H4A 119.0 . .
C3 C4 H4A 119.0 . .
N1 C5 C4 121.7(14) . .
N1 C5 H5A 119.2 . .
C4 C5 H5A 119.2 . .
C3 C6 C13 114.9(14) . 2_675
C3 C6 H6A 108.5 . .
C13 C6 H6A 108.5 2_675 .
C3 C6 H6B 108.5 . .
C13 C6 H6B 108.5 2_675 .
H6A C6 H6B 107.5 . .
N2 C7 C8 123.7(14) . .
N2 C7 H7A 118.1 . .
C8 C7 H7A 118.1 . .
C9 C8 C7 118.3(16) . .
C9 C8 H8A 120.9 . .
C7 C8 H8A 120.9 . .
C8 C9 C10 121.1(16) . .
C8 C9 C12 119.6(16) . .
C10 C9 C12 119.0(15) . .
C9 C10 C11 118.0(14) . .
C9 C10 H10A 121.0 . .
C11 C10 H10A 121.0 . .
N2 C11 C10 123.0(15) . .
N2 C11 H11A 118.5 . .
C10 C11 H11A 118.5 . .
C13 C12 C9 112.7(15) . .
C13 C12 H12A 109.1 . .
C9 C12 H12A 109.1 . .
C13 C12 H12B 109.1 . .
C9 C12 H12B 109.1 . .
H12A C12 H12B 107.8 . .
C12 C13 C6 116.3(17) . 2_675
C12 C13 H13A 108.2 . .
C6 C13 H13A 108.2 2_675 .
C12 C13 H13B 108.2 . .
C6 C13 H13B 108.2 2_675 .
H13A C13 H13B 107.4 . .
N3 C14 C15 124.3(15) . .
N3 C14 H14A 117.8 . .
C15 C14 H14A 117.8 . .
C16 C15 C14 119.4(17) . .
C16 C15 H15A 120.3 . .
C14 C15 H15A 120.3 . .
C17 C16 C15 116.4(16) . .
C17 C16 C19 122.6(16) . .
C15 C16 C19 120.6(16) . .
C16 C17 C18 122.0(16) . .
C16 C17 H17A 119.0 . .
C18 C17 H17A 119.0 . .
N3 C18 C17 122.2(15) . .
N3 C18 H18A 118.9 . .
C17 C18 H18A 118.9 . .
C16 C19 C20 111.7(15) . .
C16 C19 H19A 109.3 . .
C20 C19 H19A 109.3 . .
C16 C19 H19B 109.3 . .
C20 C19 H19B 109.3 . .
H19A C19 H19B 107.9 . .
C26 C20 C19 116.6(18) 1_556 .
C26 C20 H20A 108.1 1_556 .
C19 C20 H20A 108.1 . .
C26 C20 H20B 108.1 1_556 .
C19 C20 H20B 108.1 . .
H20A C20 H20B 107.3 . .
N4 C21 C22 123.9(15) . .
N4 C21 H21A 118.0 . .
C22 C21 H21A 118.0 . .
C23 C22 C21 117.6(16) . .
C23 C22 H22A 121.2 . .
C21 C22 H22A 121.2 . .
C24 C23 C22 118.3(16) . .
C24 C23 C26 120.7(17) . .
C22 C23 C26 121.0(19) . .
C25 C24 C23 120.2(16) . .
C25 C24 H24A 119.9 . .
C23 C24 H24A 119.9 . .
N4 C25 C24 123.2(17) . .
N4 C25 H25A 118.4 . .
C24 C25 H25A 118.4 . .
C20 C26 C23 121.0(18) 1_554 .
C20 C26 H26A 107.1 1_554 .
C23 C26 H26A 107.1 . .
C20 C26 H26B 107.1 1_554 .
C23 C26 H26B 107.1 . .
H26A C26 H26B 106.8 . .

loop_
_geom_bond_atom_site_label_1
_geom_bond_atom_site_label_2
_geom_bond_distance
_geom_bond_site_symmetry_2
Mo1 O3 1.721(9) .
Mo1 O13 1.746(9) 2_575
Mo1 O2 1.759(11) .
Mo1 O9 1.779(10) .
Mo2 O5 1.689(11) .
Mo2 O8 1.705(11) .
Mo2 O6 1.881(10) .
Mo2 O11 1.891(9) .
Mo2 O13 2.421(9) .
Mo3 O12 1.690(11) .
Mo3 O10 1.716(10) .
Mo3 O4 1.851(9) .
Mo3 O6 1.934(10) 2_575
Mo3 O2 2.370(9) 2_575
Mo3 O9 2.376(10) .
Mo4 O1 1.688(10) .
Mo4 O7 1.719(10) .
Mo4 O11 1.911(10) .
Mo4 O4 1.949(9) .
Mo4 O13 2.426(9) .
Mo4 O9 2.452(10) .
Cu1 N2 1.887(14) .
Cu1 N1 1.909(14) .
Cu2 N3 1.899(13) .
Cu2 N4 1.915(13) .
Cu2 O10 2.327(10) .
O2 Mo3 2.370(9) 2_575
O6 Mo3 1.934(10) 2_575
O13 Mo1 1.746(9) 2_575
N1 C1 1.344(19) .
N1 C5 1.35(2) .
N2 C7 1.35(2) .
N2 C11 1.362(19) .
N3 C18 1.34(2) .
N3 C14 1.346(19) .
N4 C21 1.33(2) .
N4 C25 1.34(2) .
C1 C2 1.33(2) .
C1 H1A 0.9300 .
C2 C3 1.40(2) .
C2 H2A 0.9300 .
C3 C4 1.38(2) .
C3 C6 1.49(2) .
C4 C5 1.36(2) .
C4 H4A 0.9300 .
C5 H5A 0.9300 .
C6 C13 1.55(3) 2_675
C6 H6A 0.9700 .
C6 H6B 0.9700 .
C7 C8 1.40(2) .
C7 H7A 0.9300 .
C8 C9 1.34(2) .
C8 H8A 0.9300 .
C9 C10 1.37(3) .
C9 C12 1.55(2) .
C10 C11 1.40(3) .
C10 H10A 0.9300 .
C11 H11A 0.9300 .
C12 C13 1.52(3) .
C12 H12A 0.9700 .
C12 H12B 0.9700 .
C13 C6 1.55(3) 2_675
C13 H13A 0.9700 .
C13 H13B 0.9700 .
C14 C15 1.39(2) .
C14 H14A 0.9300 .
C15 C16 1.37(2) .
C15 H15A 0.9300 .
C16 C17 1.37(2) .
C16 C19 1.49(2) .
C17 C18 1.38(2) .
C17 H17A 0.9300 .
C18 H18A 0.9300 .
C19 C20 1.56(3) .
C19 H19A 0.9700 .
C19 H19B 0.9700 .
C20 C26 1.43(3) 1_556
C20 H20A 0.9700 .
C20 H20B 0.9700 .
C21 C22 1.40(2) .
C21 H21A 0.9300 .
C22 C23 1.39(2) .
C22 H22A 0.9300 .
C23 C24 1.37(3) .
C23 C26 1.50(2) .
C24 C25 1.36(2) .
C24 H24A 0.9300 .
C25 H25A 0.9300 .
C26 C20 1.43(3) 1_554
C26 H26A 0.9700 .
C26 H26B 0.9700 .
